data_4329299
loop_
_publ_author_name
'Dmitrii S. Bolotin'
'Nadezhda A. Bokach'
'Matti Haukka'
'Vadim Yu. Kukushkin'

_publ_section_title
;
 Amidoximes Provide Facile Platinum(II)-Mediated Oxime-Nitrile Coupling
;
_journal_name_full 'Inorganic Chemistry'
_journal_page_first 5950
_journal_page_last 5964
_journal_paper_doi 10.1021/ic3006019
_journal_volume 51
_journal_year 2012
_chemical_formula_moiety 'C20 H26 N6 O2 Pt, 2(C F3 O3 S)'
_chemical_formula_sum 'C22 H26 F6 N6 O8 Pt S2'
_chemical_formula_weight 875.70
_chemical_name_systematic
; 
 ? 
;
_space_group_IT_number 2
_symmetry_cell_setting triclinic
_symmetry_space_group_name_Hall '-P 1'
_symmetry_space_group_name_H-M 'P -1'
_atom_sites_solution_hydrogens geom
_atom_sites_solution_primary direct
_atom_sites_solution_secondary difmap
_audit_creation_method SHELXL-97
_cell_angle_alpha 97.9300(10)
_cell_angle_beta 103.7650(10)
_cell_angle_gamma 97.7010(10)
_cell_formula_units_Z 1
_cell_length_a 7.8022(2)
_cell_length_b 9.7314(2)
_cell_length_c 10.2465(2)
_cell_measurement_reflns_used 9862
_cell_measurement_temperature 100(2)
_cell_measurement_theta_max 33.15
_cell_measurement_theta_min 2.73
_cell_volume 737.07(3)
_computing_cell_refinement 'SAINT (Bruker AXS, 2009)'
_computing_data_collection 'APEX2 (Bruker AXS, 2010)'
_computing_data_reduction 'SAINT (Bruker AXS, 2009)'
_computing_molecular_graphics 'Diamond v.3.2g (Brandenburg, 2011)'
_computing_publication_material 'SHELXL-97 (Sheldrick, 2008)'
_computing_structure_refinement 'SHELXL-97 (Sheldrick, 2008)'
_computing_structure_solution 'SHELXS-97 (Sheldrick, 2008)'
_diffrn_ambient_temperature 100(2)
_diffrn_detector_area_resol_mean 16
_diffrn_measured_fraction_theta_full 0.995
_diffrn_measured_fraction_theta_max 0.995
_diffrn_measurement_device '62mm x 62mm CCD camera on three-circle goniostat'
_diffrn_measurement_device_type 'Bruker SMART APEX II CCD'
_diffrn_measurement_method '\f scans and \w scans'
_diffrn_radiation_monochromator 'flat graphite crystal'
_diffrn_radiation_source 'fine-focus sealed tube'
_diffrn_radiation_type MoK\a
_diffrn_radiation_wavelength 0.71073
_diffrn_reflns_av_R_equivalents 0.0221
_diffrn_reflns_av_sigmaI/netI 0.0211
_diffrn_reflns_limit_h_max 12
_diffrn_reflns_limit_h_min -12
_diffrn_reflns_limit_k_max 14
_diffrn_reflns_limit_k_min -14
_diffrn_reflns_limit_l_max 15
_diffrn_reflns_limit_l_min -15
_diffrn_reflns_number 19243
_diffrn_reflns_theta_full 33.20
_diffrn_reflns_theta_max 33.20
_diffrn_reflns_theta_min 2.08
_exptl_absorpt_coefficient_mu 4.995
_exptl_absorpt_correction_T_max 0.3373
_exptl_absorpt_correction_T_min 0.2708
_exptl_absorpt_correction_type numerical
_exptl_absorpt_process_details 'SADABS (Sheldrick, 2008)'
_exptl_crystal_colour colourless
_exptl_crystal_density_diffrn 1.973
_exptl_crystal_description plate
_exptl_crystal_F_000 428
_exptl_crystal_size_max 0.35
_exptl_crystal_size_mid 0.29
_exptl_crystal_size_min 0.28
_refine_diff_density_max 1.473
_refine_diff_density_min -0.698
_refine_diff_density_rms 0.090
_refine_ls_extinction_method none
_refine_ls_goodness_of_fit_ref 1.038
_refine_ls_hydrogen_treatment constr
_refine_ls_matrix_type full
_refine_ls_number_parameters 206
_refine_ls_number_reflns 5603
_refine_ls_number_restraints 0
_refine_ls_restrained_S_all 1.038
_refine_ls_R_factor_all 0.0142
_refine_ls_R_factor_gt 0.0142
_refine_ls_shift/su_max 0.002
_refine_ls_shift/su_mean 0.000
_refine_ls_structure_factor_coef Fsqd
_refine_ls_weighting_details 'calc w=1/[\s^2^(Fo^2^)+(0.0225P)^2^+0.0672P] where P=(Fo^2^+2Fc^2^)/3'
_refine_ls_weighting_scheme calc
_refine_ls_wR_factor_gt 0.0361
_refine_ls_wR_factor_ref 0.0361
_reflns_number_gt 5603
_reflns_number_total 5603
_reflns_threshold_expression >2sigma(I)
_cod_data_source_file ic3006019_si_002_06.cif
_cod_data_source_block 7d
_cod_database_code 4329299

loop_
_symmetry_equiv_pos_as_xyz
'x, y, z'
'-x, -y, -z'

loop_
_atom_site_label
_atom_site_type_symbol
_atom_site_fract_x
_atom_site_fract_y
_atom_site_fract_z
_atom_site_U_iso_or_equiv
_atom_site_adp_type
_atom_site_occupancy
_atom_site_symmetry_multiplicity
_atom_site_calc_flag
_atom_site_refinement_flags
Pt1 Pt 1.0000 0.0000 0.5000 0.01075(2) Uani 1 2 d S
S2 S 0.27298(4) 0.27311(3) 0.25217(3) 0.01639(6) Uani 1 1 d .
F1 F 0.03729(16) 0.03990(11) 0.17040(11) 0.0302(2) Uani 1 1 d .
F2 F -0.02207(15) 0.20495(13) 0.05553(10) 0.0328(2) Uani 1 1 d .
F3 F -0.06451(13) 0.21682(12) 0.25673(11) 0.0287(2) Uani 1 1 d .
O1 O 0.65104(13) 0.08022(11) 0.42113(11) 0.01828(18) Uani 1 1 d .
O2 O 0.36519(16) 0.22343(12) 0.15421(13) 0.0242(2) Uani 1 1 d .
O3 O 0.32402(16) 0.23080(15) 0.38363(12) 0.0273(2) Uani 1 1 d .
O4 O 0.25270(17) 0.41932(12) 0.25790(14) 0.0296(3) Uani 1 1 d .
N1 N 0.78930(15) -0.09085(12) 0.34554(11) 0.01451(18) Uani 1 1 d .
H1N H 0.7862 -0.1635 0.2846 0.022 Uiso 1 1 d R
N2 N 0.82719(14) 0.13221(12) 0.51202(12) 0.01461(18) Uani 1 1 d .
N3 N 0.67930(16) 0.31390(12) 0.57137(12) 0.0166(2) Uani 1 1 d .
H3N H 0.5829 0.2760 0.5167 0.025 Uiso 1 1 d R
H3M H 0.6942 0.3945 0.6102 0.025 Uiso 1 1 d R
C1 C 0.64870(17) -0.03436(13) 0.33210(13) 0.0143(2) Uani 1 1 d .
C2 C 0.47495(18) -0.07685(15) 0.22583(14) 0.0180(2) Uani 1 1 d .
H2A H 0.4562 0.0004 0.1733 0.022 Uiso 1 1 calc R
H2B H 0.3770 -0.0894 0.2716 0.022 Uiso 1 1 calc R
C3 C 0.4623(2) -0.21111(17) 0.12721(16) 0.0244(3) Uani 1 1 d .
H3A H 0.3464 -0.2304 0.0589 0.037 Uiso 1 1 calc R
H3B H 0.4734 -0.2896 0.1774 0.037 Uiso 1 1 calc R
H3C H 0.5590 -0.2002 0.0815 0.037 Uiso 1 1 calc R
C4 C 0.82528(17) 0.25632(13) 0.58023(12) 0.01262(19) Uani 1 1 d .
C5 C 0.99696(17) 0.33775(13) 0.67007(13) 0.01292(19) Uani 1 1 d .
C6 C 1.12584(18) 0.39575(14) 0.61059(14) 0.0166(2) Uani 1 1 d .
H6 H 1.1072 0.3782 0.5143 0.020 Uiso 1 1 calc R
C7 C 1.28244(19) 0.47981(16) 0.69412(15) 0.0201(2) Uani 1 1 d .
H7 H 1.3710 0.5207 0.6547 0.024 Uiso 1 1 calc R
C8 C 1.3099(2) 0.50428(16) 0.83522(15) 0.0210(3) Uani 1 1 d .
H8 H 1.4168 0.5622 0.8917 0.025 Uiso 1 1 calc R
C9 C 1.1814(2) 0.44428(16) 0.89375(14) 0.0215(3) Uani 1 1 d .
H9 H 1.2016 0.4596 0.9902 0.026 Uiso 1 1 calc R
C10 C 1.02356(19) 0.36200(15) 0.81121(13) 0.0178(2) Uani 1 1 d .
H10 H 0.9342 0.3225 0.8507 0.021 Uiso 1 1 calc R
C11 C 0.04331(19) 0.17886(16) 0.18039(14) 0.0199(2) Uani 1 1 d .

loop_
_atom_site_aniso_label
_atom_site_aniso_U_11
_atom_site_aniso_U_22
_atom_site_aniso_U_33
_atom_site_aniso_U_23
_atom_site_aniso_U_13
_atom_site_aniso_U_12
Pt1 0.00923(3) 0.01026(3) 0.01175(3) 0.00077(2) 0.00101(2) 0.00248(2)
S2 0.01318(13) 0.01640(13) 0.01799(14) -0.00113(11) 0.00248(10) 0.00411(10)
F1 0.0351(5) 0.0208(4) 0.0305(5) 0.0021(4) 0.0075(4) -0.0050(4)
F2 0.0274(5) 0.0458(6) 0.0185(4) 0.0124(4) -0.0048(4) -0.0038(4)
F3 0.0168(4) 0.0427(6) 0.0294(5) 0.0101(4) 0.0076(4) 0.0083(4)
O1 0.0111(4) 0.0167(4) 0.0216(5) -0.0056(3) -0.0020(3) 0.0042(3)
O2 0.0261(5) 0.0221(5) 0.0300(6) 0.0047(4) 0.0159(5) 0.0078(4)
O3 0.0171(5) 0.0444(7) 0.0181(5) 0.0051(5) -0.0006(4) 0.0076(5)
O4 0.0259(6) 0.0158(5) 0.0408(7) -0.0065(4) 0.0023(5) 0.0055(4)
N1 0.0132(4) 0.0128(4) 0.0150(4) -0.0006(4) 0.0004(4) 0.0027(4)
N2 0.0097(4) 0.0142(4) 0.0166(5) -0.0017(4) -0.0009(3) 0.0030(3)
N3 0.0136(5) 0.0155(5) 0.0186(5) -0.0015(4) 0.0009(4) 0.0053(4)
C1 0.0121(5) 0.0136(5) 0.0149(5) 0.0000(4) 0.0012(4) 0.0014(4)
C2 0.0129(5) 0.0180(5) 0.0194(6) -0.0011(4) -0.0008(4) 0.0033(4)
C3 0.0191(6) 0.0250(7) 0.0231(7) -0.0056(5) -0.0005(5) 0.0043(5)
C4 0.0126(5) 0.0126(5) 0.0127(5) 0.0023(4) 0.0029(4) 0.0032(4)
C5 0.0128(5) 0.0113(5) 0.0138(5) 0.0009(4) 0.0019(4) 0.0031(4)
C6 0.0152(5) 0.0185(5) 0.0152(5) 0.0026(4) 0.0035(4) 0.0013(4)
C7 0.0159(6) 0.0214(6) 0.0213(6) 0.0046(5) 0.0031(5) -0.0008(5)
C8 0.0174(6) 0.0199(6) 0.0205(6) 0.0001(5) -0.0011(5) -0.0004(5)
C9 0.0202(6) 0.0253(7) 0.0146(5) -0.0005(5) -0.0003(5) 0.0015(5)
C10 0.0169(5) 0.0213(6) 0.0137(5) 0.0021(4) 0.0025(4) 0.0018(5)
C11 0.0177(6) 0.0243(6) 0.0154(5) 0.0043(5) 0.0010(4) 0.0008(5)

loop_
_atom_type_symbol
_atom_type_description
_atom_type_scat_dispersion_real
_atom_type_scat_dispersion_imag
_atom_type_scat_source
C C 0.0033 0.0016 'International Tables Vol C Tables 4.2.6.8 and 6.1.1.4'
H H 0.0000 0.0000 'International Tables Vol C Tables 4.2.6.8 and 6.1.1.4'
N N 0.0061 0.0033 'International Tables Vol C Tables 4.2.6.8 and 6.1.1.4'
O O 0.0106 0.0060 'International Tables Vol C Tables 4.2.6.8 and 6.1.1.4'
Pt Pt -1.7033 8.3905 'International Tables Vol C Tables 4.2.6.8 and 6.1.1.4'
S S 0.1246 0.1234 'International Tables Vol C Tables 4.2.6.8 and 6.1.1.4'
F F 0.0171 0.0103 'International Tables Vol C Tables 4.2.6.8 and 6.1.1.4'

loop_
_geom_angle_atom_site_label_1
_geom_angle_atom_site_label_2
_geom_angle_atom_site_label_3
_geom_angle
_geom_angle_site_symmetry_1
_geom_angle_site_symmetry_3
_geom_angle_publ_flag
N1 Pt1 N1 180.0 2_756 . ?
N1 Pt1 N2 77.76(4) 2_756 2_756 ?
N1 Pt1 N2 102.24(4) . 2_756 ?
N1 Pt1 N2 102.24(4) 2_756 . ?
N1 Pt1 N2 77.76(4) . . yes
N2 Pt1 N2 180.0 2_756 . ?
O2 S2 O3 115.85(8) . . ?
O2 S2 O4 114.29(8) . . ?
O3 S2 O4 114.62(8) . . ?
O2 S2 C11 103.52(7) . . ?
O3 S2 C11 103.23(7) . . ?
O4 S2 C11 102.96(7) . . ?
C1 O1 N2 112.02(10) . . yes
C1 N1 Pt1 117.13(9) . . yes
C1 N1 H1N 117.2 . . ?
Pt1 N1 H1N 125.6 . . ?
C4 N2 O1 108.14(10) . . ?
C4 N2 Pt1 138.40(9) . . ?
O1 N2 Pt1 113.46(7) . . yes
C4 N3 H3N 121.4 . . ?
C4 N3 H3M 116.1 . . ?
H3N N3 H3M 121.3 . . ?
N1 C1 O1 118.73(11) . . yes
N1 C1 C2 128.87(12) . . ?
O1 C1 C2 112.39(11) . . ?
C1 C2 C3 114.25(12) . . ?
C1 C2 H2A 108.7 . . ?
C3 C2 H2A 108.7 . . ?
C1 C2 H2B 108.7 . . ?
C3 C2 H2B 108.7 . . ?
H2A C2 H2B 107.6 . . ?
C2 C3 H3A 109.5 . . ?
C2 C3 H3B 109.5 . . ?
H3A C3 H3B 109.5 . . ?
C2 C3 H3C 109.5 . . ?
H3A C3 H3C 109.5 . . ?
H3B C3 H3C 109.5 . . ?
N2 C4 N3 123.73(12) . . ?
N2 C4 C5 118.07(11) . . ?
N3 C4 C5 118.19(11) . . ?
C6 C5 C10 120.92(12) . . ?
C6 C5 C4 118.82(11) . . ?
C10 C5 C4 120.16(11) . . ?
C5 C6 C7 119.07(12) . . ?
C5 C6 H6 120.5 . . ?
C7 C6 H6 120.5 . . ?
C6 C7 C8 120.27(13) . . ?
C6 C7 H7 119.9 . . ?
C8 C7 H7 119.9 . . ?
C9 C8 C7 120.22(13) . . ?
C9 C8 H8 119.9 . . ?
C7 C8 H8 119.9 . . ?
C10 C9 C8 119.95(13) . . ?
C10 C9 H9 120.0 . . ?
C8 C9 H9 120.0 . . ?
C9 C10 C5 119.56(12) . . ?
C9 C10 H10 120.2 . . ?
C5 C10 H10 120.2 . . ?
F3 C11 F2 107.97(13) . . ?
F3 C11 F1 108.05(12) . . ?
F2 C11 F1 107.70(12) . . ?
F3 C11 S2 111.74(10) . . ?
F2 C11 S2 110.42(10) . . ?
F1 C11 S2 110.81(11) . . ?

loop_
_geom_bond_atom_site_label_1
_geom_bond_atom_site_label_2
_geom_bond_distance
_geom_bond_site_symmetry_2
_geom_bond_publ_flag
Pt1 N1 1.9938(11) 2_756 ?
Pt1 N1 1.9938(11) . yes
Pt1 N2 1.9971(11) 2_756 ?
Pt1 N2 1.9971(11) . yes
S2 O2 1.4360(11) . ?
S2 O3 1.4437(13) . ?
S2 O4 1.4473(12) . ?
S2 C11 1.8274(14) . ?
F1 C11 1.3356(18) . ?
F2 C11 1.3324(17) . ?
F3 C11 1.3314(17) . ?
O1 C1 1.3349(15) . yes
O1 N2 1.4446(14) . yes
N1 C1 1.2788(17) . yes
N1 H1N 0.8698 . ?
N2 C4 1.3132(16) . ?
N3 C4 1.3249(17) . ?
N3 H3N 0.8268 . ?
N3 H3M 0.8088 . ?
C1 C2 1.4891(19) . ?
C2 C3 1.514(2) . ?
C2 H2A 0.9900 . ?
C2 H2B 0.9900 . ?
C3 H3A 0.9800 . ?
C3 H3B 0.9800 . ?
C3 H3C 0.9800 . ?
C4 C5 1.4823(18) . ?
C5 C6 1.3912(17) . ?
C5 C10 1.3928(18) . ?
C6 C7 1.3914(19) . ?
C6 H6 0.9500 . ?
C7 C8 1.392(2) . ?
C7 H7 0.9500 . ?
C8 C9 1.390(2) . ?
C8 H8 0.9500 . ?
C9 C10 1.3878(19) . ?
C9 H9 0.9500 . ?
C10 H10 0.9500 . ?

loop_
_geom_hbond_atom_site_label_D
_geom_hbond_atom_site_label_H
_geom_hbond_atom_site_label_A
_geom_hbond_distance_DH
_geom_hbond_distance_HA
_geom_hbond_distance_DA
_geom_hbond_angle_DHA
_geom_hbond_site_symmetry_A
_geom_hbond_publ_flag
N3 H3N O3 0.83 2.10 2.9105(17) 165.7 . yes
N3 H3M O4 0.81 2.03 2.8316(16) 168.6 2_666 yes
